data_7056197
loop_
_publ_author_name
'Qiu, Ya-Ru'
'Zhang, Ru-Fen'
'Zhang, Shaoliang'
'Cheng, Shuang'
'Li, Qianli'
'Ma, Chunlin'

_publ_section_title
;
 Novel organotin(IV) Complexes derived from 4-fluorophenyl- selenoacetic
 acid: synthesis, characterization and in vitro cytostatic activity
 evaluation
;
_journal_name_full 'New J. Chem.'
_journal_paper_doi 10.1039/C7NJ00500H
_journal_year 2017
_chemical_formula_sum 'C40 H48 F4 O10 Se4 Sn4'
_chemical_formula_weight 1555.38
_space_group_crystal_system monoclinic
_space_group_IT_number 15
_space_group_name_Hall '-C 2yc'
_space_group_name_H-M_alt 'C 1 2/c 1'
_symmetry_space_group_name_Hall '-C 2yc'
_symmetry_space_group_name_H-M 'C 1 2/c 1'
_atom_sites_solution_hydrogens geom
_audit_creation_method SHELXL-2014/7
_audit_update_record
;
2017-05-10 deposited with the CCDC.
2017-05-18 downloaded from the CCDC.
;
_cell_angle_alpha 90
_cell_angle_beta 93.6930(10)
_cell_angle_gamma 90
_cell_formula_units_Z 4
_cell_length_a 17.0682(14)
_cell_length_b 15.0174(13)
_cell_length_c 20.0535(17)
_cell_measurement_reflns_used 03658
_cell_measurement_temperature 298(2)
_cell_measurement_theta_max 23.844
_cell_measurement_theta_min 2.664
_cell_volume 5129.4(8)
_computing_cell_refinement 'Bruker SMART'
_computing_data_collection 'Bruker SMART'
_computing_data_reduction 'Bruker SAINT'
_computing_molecular_graphics 'Bruker SHELXTL'
_computing_publication_material 'Bruker SHELXTL'
_computing_structure_refinement 'SHELXL-2014/7 (Sheldrick, 2014)'
_computing_structure_solution 'SHELXL-2014/7 (Sheldrick, 1990)'
_diffrn_ambient_temperature 298(2)
_diffrn_measured_fraction_theta_full 0.995
_diffrn_measured_fraction_theta_max 0.995
_diffrn_measurement_device_type 'CCD area detector'
_diffrn_measurement_method 'phi and omega scans'
_diffrn_radiation_type MoK\a
_diffrn_radiation_wavelength 0.71073
_diffrn_reflns_av_R_equivalents 0.0617
_diffrn_reflns_av_unetI/netI 0.0724
_diffrn_reflns_Laue_measured_fraction_full 0.995
_diffrn_reflns_Laue_measured_fraction_max 0.995
_diffrn_reflns_limit_h_max 15
_diffrn_reflns_limit_h_min -20
_diffrn_reflns_limit_k_max 17
_diffrn_reflns_limit_k_min -17
_diffrn_reflns_limit_l_max 23
_diffrn_reflns_limit_l_min -23
_diffrn_reflns_number 12619
_diffrn_reflns_point_group_measured_fraction_full 0.995
_diffrn_reflns_point_group_measured_fraction_max 0.995
_diffrn_reflns_theta_full 25.020
_diffrn_reflns_theta_max 25.020
_diffrn_reflns_theta_min 2.665
_exptl_absorpt_coefficient_mu 4.827
_exptl_absorpt_correction_T_max 0.5950
_exptl_absorpt_correction_T_min 0.2682
_exptl_absorpt_correction_type multi-scan
_exptl_absorpt_process_details sadabs
_exptl_crystal_colour colourless
_exptl_crystal_density_diffrn 2.014
_exptl_crystal_description block
_exptl_crystal_F_000 2960
_exptl_crystal_size_max 0.370
_exptl_crystal_size_mid 0.170
_exptl_crystal_size_min 0.120
_refine_diff_density_max 1.654
_refine_diff_density_min -1.614
_refine_diff_density_rms 0.148
_refine_ls_extinction_method none
_refine_ls_goodness_of_fit_ref 1.050
_refine_ls_hydrogen_treatment constr
_refine_ls_matrix_type full
_refine_ls_number_parameters 322
_refine_ls_number_reflns 4501
_refine_ls_number_restraints 198
_refine_ls_restrained_S_all 1.405
_refine_ls_R_factor_all 0.0813
_refine_ls_R_factor_gt 0.0480
_refine_ls_shift/su_max 0.000
_refine_ls_shift/su_mean 0.000
_refine_ls_structure_factor_coef Fsqd
_refine_ls_weighting_details 'w=1/[\s^2^(Fo^2^)+(0.0410P)^2^+34.2754P] where P=(Fo^2^+2Fc^2^)/3'
_refine_ls_weighting_scheme calc
_refine_ls_wR_factor_gt 0.1088
_refine_ls_wR_factor_ref 0.1259
_reflns_Friedel_coverage 0.000
_reflns_number_gt 3102
_reflns_number_total 4501
_reflns_threshold_expression 'I > 2\s(I)'
_cod_data_source_file c7nj00500h2.cif
_cod_data_source_block 160525c
_cod_database_code 7056197
_shelx_shelxl_version_number 2014/7
_shelx_space_group_comment
;
The symmetry employed for this shelxl refinement is uniquely defined
by the following loop, which should always be used as a source of
symmetry information in preference to the above space-group names.
They are only intended as comments.
;
_shelx_estimated_absorpt_t_min 0.268
_shelx_estimated_absorpt_t_max 0.595

loop_
_space_group_symop_operation_xyz
'x, y, z'
'-x, y, -z+1/2'
'x+1/2, y+1/2, z'
'-x+1/2, y+1/2, -z+1/2'
'-x, -y, -z'
'x, -y, z-1/2'
'-x+1/2, -y+1/2, -z'
'x+1/2, -y+1/2, z-1/2'

loop_
_atom_site_label
_atom_site_type_symbol
_atom_site_fract_x
_atom_site_fract_y
_atom_site_fract_z
_atom_site_U_iso_or_equiv
_atom_site_adp_type
_atom_site_occupancy
_atom_site_site_symmetry_order
_atom_site_calc_flag
_atom_site_refinement_flags_posn
_atom_site_refinement_flags_adp
_atom_site_refinement_flags_occupancy
_atom_site_disorder_assembly
_atom_site_disorder_group
Sn1 Sn 0.11558(3) 0.90436(4) 0.02876(3) 0.04389(19) Uani 1 1 d . . . . .
Sn2 Sn 0.28959(3) 0.75938(4) 0.07587(3) 0.04267(19) Uani 1 1 d . . . . .
Se1 Se 0.12834(7) 0.93936(8) 0.28892(6) 0.0793(4) Uani 1 1 d . . . . .
Se2 Se -0.12164(7) 0.83122(10) -0.16345(8) 0.1025(5) Uani 1 1 d . . . . .
F1 F -0.0602(14) 0.4537(14) -0.0699(13) 0.150(6) Uani 0.529(15) 1 d . U P A 1
F2 F 0.1616(12) 0.5575(12) 0.3737(11) 0.134(5) Uani 0.579(15) 1 d . U P B 1
F1' F -0.0518(16) 0.4448(17) -0.1217(15) 0.150(6) Uani 0.471(15) 1 d . . P A 2
F2' F 0.1256(16) 0.5477(17) 0.3312(15) 0.134(5) Uani 0.421(15) 1 d . . P B 2
O1 O -0.0088(4) 0.9569(5) -0.0630(3) 0.079(2) Uani 1 1 d . . . . .
O2 O 0.0783(3) 0.8529(4) -0.0731(3) 0.0540(15) Uani 1 1 d . . . . .
O3 O 0.1987(3) 0.8082(4) 0.0170(2) 0.0416(13) Uani 1 1 d . . . . .
O4 O 0.1699(5) 0.9449(6) 0.1300(3) 0.093(3) Uani 1 1 d . . . . .
O5 O 0.2521(5) 0.8420(5) 0.1662(3) 0.091(3) Uani 1 1 d . . . . .
C1 C -0.078(2) 0.6358(12) -0.1831(9) 0.096(5) Uani 0.529(15) 1 d D U P A 1
H1 H -0.0674 0.6454 -0.2275 0.115 Uiso 0.529(15) 1 calc R U P A 1
C2 C -0.0744(19) 0.5509(12) -0.1568(12) 0.099(5) Uani 0.529(15) 1 d D U P A 1
H2 H -0.0721 0.5018 -0.1850 0.118 Uiso 0.529(15) 1 calc R U P A 1
C3 C -0.074(2) 0.5393(12) -0.0889(12) 0.100(5) Uani 0.529(15) 1 d D U P A 1
C4 C -0.088(2) 0.6092(14) -0.0472(10) 0.102(5) Uani 0.529(15) 1 d D U P A 1
H4 H -0.0940 0.5989 -0.0021 0.122 Uiso 0.529(15) 1 calc R U P A 1
C5 C -0.093(2) 0.6939(13) -0.0720(6) 0.080(7) Uani 0.529(15) 1 d D . P A 1
H5 H -0.0931 0.7405 -0.0414 0.096 Uiso 0.529(15) 1 calc R U P A 1
C1' C -0.092(2) 0.6544(14) -0.1998(8) 0.096(5) Uani 0.471(15) 1 d D . P A 2
H1' H -0.1053 0.6744 -0.2428 0.115 Uiso 0.471(15) 1 calc R U P A 2
C2' C -0.0638(18) 0.5691(16) -0.1881(12) 0.099(5) Uani 0.471(15) 1 d D . P A 2
H2' H -0.0398 0.5379 -0.2213 0.118 Uiso 0.471(15) 1 calc R U P A 2
C3' C -0.072(2) 0.5308(13) -0.1268(15) 0.100(5) Uani 0.471(15) 1 d D . P A 2
C4' C -0.092(2) 0.5804(14) -0.0728(12) 0.102(5) Uani 0.471(15) 1 d D . P A 2
H4' H -0.0916 0.5545 -0.0307 0.122 Uiso 0.471(15) 1 calc R U P A 2
C5' C -0.112(2) 0.6685(14) -0.0815(8) 0.080(7) Uani 0.471(15) 1 d D . P A 2
H5' H -0.1349 0.6979 -0.0470 0.096 Uiso 0.471(15) 1 calc R U P A 2
C6 C -0.0986(6) 0.7151(7) -0.1383(5) 0.078(3) Uani 1 1 d D . . . .
C7 C -0.0150(6) 0.8764(8) -0.1640(4) 0.070(3) Uani 1 1 d . . . . .
H7A H 0.0174 0.8328 -0.1849 0.084 Uiso 1 1 calc R U . . .
H7B H -0.0151 0.9303 -0.1906 0.084 Uiso 1 1 calc R U . . .
C8 C 0.0196(5) 0.8960(6) -0.0966(4) 0.051(2) Uani 1 1 d . . . . .
C9 C 0.1672(5) 1.0197(6) -0.0049(5) 0.061(3) Uani 1 1 d . . . . .
H9A H 0.2233 1.0149 0.0015 0.091 Uiso 1 1 calc R U . . .
H9B H 0.1496 1.0699 0.0197 0.091 Uiso 1 1 calc R U . . .
H9C H 0.1526 1.0278 -0.0516 0.091 Uiso 1 1 calc R U . . .
C10 C 0.0277(6) 0.8362(7) 0.0765(5) 0.073(3) Uani 1 1 d . . . . .
H10A H -0.0144 0.8215 0.0444 0.110 Uiso 1 1 calc R U . . .
H10B H 0.0082 0.8734 0.1107 0.110 Uiso 1 1 calc R U . . .
H10C H 0.0492 0.7826 0.0963 0.110 Uiso 1 1 calc R U . . .
C11 C 0.3830(6) 0.8499(7) 0.0725(7) 0.085(4) Uani 1 1 d . . . . .
H11A H 0.4071 0.8436 0.0308 0.128 Uiso 1 1 calc R U . . .
H11B H 0.4211 0.8381 0.1087 0.128 Uiso 1 1 calc R U . . .
H11C H 0.3635 0.9096 0.0763 0.128 Uiso 1 1 calc R U . . .
C12 C 0.2511(6) 0.6528(6) 0.1331(4) 0.064(3) Uani 1 1 d . . . . .
H12A H 0.2042 0.6697 0.1538 0.097 Uiso 1 1 calc R U . . .
H12B H 0.2913 0.6377 0.1670 0.097 Uiso 1 1 calc R U . . .
H12C H 0.2404 0.6022 0.1047 0.097 Uiso 1 1 calc R U . . .
C13 C 0.2130(5) 0.9093(6) 0.1733(4) 0.048(2) Uani 1 1 d . . . . .
C14 C 0.2216(5) 0.9544(6) 0.2395(4) 0.055(2) Uani 1 1 d . . . . .
H14A H 0.2311 1.0174 0.2330 0.066 Uiso 1 1 calc R U . . .
H14B H 0.2666 0.9299 0.2653 0.066 Uiso 1 1 calc R U . . .
C15 C 0.1383(6) 0.8155(6) 0.3096(5) 0.071(3) Uani 1 1 d D . . . .
C16 C 0.1848(17) 0.7966(11) 0.3666(10) 0.090(4) Uani 0.579(15) 1 d D U P B 1
H16 H 0.2153 0.8411 0.3875 0.108 Uiso 0.579(15) 1 calc R U P B 1
C17 C 0.1859(16) 0.7116(12) 0.3927(10) 0.096(4) Uani 0.579(15) 1 d D U P B 1
H17 H 0.2059 0.7012 0.4362 0.115 Uiso 0.579(15) 1 calc R U P B 1
C18 C 0.1569(16) 0.6426(10) 0.3534(11) 0.090(4) Uani 0.579(15) 1 d D U P B 1
C19 C 0.1238(16) 0.6595(9) 0.2904(11) 0.103(5) Uani 0.579(15) 1 d D U P B 1
H19 H 0.1068 0.6125 0.2629 0.123 Uiso 0.579(15) 1 calc R U P B 1
C20 C 0.1157(13) 0.7456(10) 0.2679(8) 0.092(4) Uani 0.579(15) 1 d D U P B 1
H20 H 0.0951 0.7568 0.2247 0.110 Uiso 0.579(15) 1 calc R U P B 1
C16' C 0.169(2) 0.7768(14) 0.3676(13) 0.090(4) Uani 0.421(15) 1 d D . P B 2
H16' H 0.1864 0.8115 0.4041 0.108 Uiso 0.421(15) 1 calc R U P B 2
C17' C 0.175(2) 0.6851(14) 0.3703(15) 0.096(4) Uani 0.421(15) 1 d D . P B 2
H17' H 0.2089 0.6571 0.4015 0.115 Uiso 0.421(15) 1 calc R U P B 2
C18' C 0.128(2) 0.6363(12) 0.3256(18) 0.090(4) Uani 0.421(15) 1 d D . P B 2
C19' C 0.0831(19) 0.6775(13) 0.2751(14) 0.103(5) Uani 0.421(15) 1 d D . P B 2
H19' H 0.0507 0.6438 0.2459 0.123 Uiso 0.421(15) 1 calc R U P B 2
C20' C 0.0863(16) 0.7685(13) 0.2675(11) 0.092(4) Uani 0.421(15) 1 d D . P B 2
H20' H 0.0544 0.7974 0.2350 0.110 Uiso 0.421(15) 1 calc R U P B 2

loop_
_atom_site_aniso_label
_atom_site_aniso_U_11
_atom_site_aniso_U_22
_atom_site_aniso_U_33
_atom_site_aniso_U_23
_atom_site_aniso_U_13
_atom_site_aniso_U_12
Sn1 0.0445(3) 0.0510(4) 0.0363(3) 0.0027(3) 0.0041(2) 0.0186(3)
Sn2 0.0436(3) 0.0436(4) 0.0402(3) 0.0008(3) -0.0021(2) 0.0111(3)
Se1 0.0926(8) 0.0776(8) 0.0706(7) 0.0001(6) 0.0285(6) 0.0272(6)
Se2 0.0728(8) 0.0864(9) 0.1418(13) 0.0094(9) -0.0430(8) -0.0065(7)
F1 0.161(9) 0.096(8) 0.187(15) 0.046(14) -0.029(15) -0.027(7)
F2 0.152(12) 0.082(7) 0.168(14) 0.020(10) 0.020(9) -0.002(8)
F1' 0.161(9) 0.096(8) 0.187(15) 0.046(14) -0.029(15) -0.027(7)
F2' 0.152(12) 0.082(7) 0.168(14) 0.020(10) 0.020(9) -0.002(8)
O1 0.074(4) 0.093(6) 0.070(5) -0.014(4) -0.001(4) 0.036(4)
O2 0.054(3) 0.061(4) 0.046(4) -0.002(3) -0.001(3) 0.014(3)
O3 0.042(3) 0.049(3) 0.034(3) 0.003(2) 0.003(2) 0.025(2)
O4 0.122(6) 0.103(6) 0.051(4) -0.022(4) -0.027(4) 0.056(5)
O5 0.127(6) 0.089(6) 0.055(4) -0.021(4) -0.007(4) 0.058(5)
C1 0.094(10) 0.090(9) 0.100(10) 0.007(9) -0.028(9) -0.015(8)
C2 0.111(9) 0.064(9) 0.118(13) 0.014(10) -0.016(11) -0.035(8)
C3 0.102(8) 0.070(9) 0.123(14) 0.023(10) -0.025(12) -0.033(8)
C4 0.100(9) 0.087(11) 0.116(12) 0.013(10) -0.013(10) -0.026(10)
C5 0.060(17) 0.091(15) 0.088(11) 0.009(10) -0.007(10) -0.021(14)
C1' 0.094(10) 0.090(9) 0.100(10) 0.007(9) -0.028(9) -0.015(8)
C2' 0.111(9) 0.064(9) 0.118(13) 0.014(10) -0.016(11) -0.035(8)
C3' 0.102(8) 0.070(9) 0.123(14) 0.023(10) -0.025(12) -0.033(8)
C4' 0.100(9) 0.087(11) 0.116(12) 0.013(10) -0.013(10) -0.026(10)
C5' 0.060(17) 0.091(15) 0.088(11) 0.009(10) -0.007(10) -0.021(14)
C6 0.048(6) 0.098(9) 0.087(8) 0.003(7) -0.005(6) -0.010(6)
C7 0.079(7) 0.089(8) 0.041(6) 0.001(5) -0.009(5) -0.021(6)
C8 0.049(5) 0.055(6) 0.048(5) 0.005(5) -0.009(4) 0.002(4)
C9 0.057(5) 0.052(6) 0.075(7) 0.000(5) 0.012(5) 0.006(4)
C10 0.070(6) 0.084(8) 0.071(7) 0.019(6) 0.036(6) 0.013(6)
C11 0.054(6) 0.051(6) 0.150(11) -0.019(7) 0.002(7) -0.006(5)
C12 0.082(7) 0.066(7) 0.046(5) 0.018(5) 0.015(5) 0.011(5)
C13 0.060(5) 0.057(6) 0.025(4) 0.007(4) -0.008(4) 0.000(4)
C14 0.070(6) 0.057(6) 0.036(5) -0.002(4) -0.007(4) 0.006(5)
C15 0.078(7) 0.072(7) 0.066(7) -0.004(6) 0.030(6) 0.001(6)
C16 0.095(10) 0.065(8) 0.110(8) 0.005(7) 0.009(7) -0.001(8)
C17 0.102(9) 0.067(9) 0.119(10) -0.009(8) 0.015(8) 0.013(8)
C18 0.100(10) 0.057(7) 0.113(11) 0.000(8) 0.015(9) 0.001(8)
C19 0.112(11) 0.068(8) 0.127(10) -0.001(8) 0.005(9) 0.000(8)
C20 0.107(11) 0.066(8) 0.105(8) -0.011(7) 0.023(8) 0.003(8)
C16' 0.095(10) 0.065(8) 0.110(8) 0.005(7) 0.009(7) -0.001(8)
C17' 0.102(9) 0.067(9) 0.119(10) -0.009(8) 0.015(8) 0.013(8)
C18' 0.100(10) 0.057(7) 0.113(11) 0.000(8) 0.015(9) 0.001(8)
C19' 0.112(11) 0.068(8) 0.127(10) -0.001(8) 0.005(9) 0.000(8)
C20' 0.107(11) 0.066(8) 0.105(8) -0.011(7) 0.023(8) 0.003(8)

loop_
_atom_type_symbol
_atom_type_description
_atom_type_scat_dispersion_real
_atom_type_scat_dispersion_imag
_atom_type_scat_source
C C 0.0033 0.0016 'International Tables Vol C Tables 4.2.6.8 and 6.1.1.4'
H H 0.0000 0.0000 'International Tables Vol C Tables 4.2.6.8 and 6.1.1.4'
O O 0.0106 0.0060 'International Tables Vol C Tables 4.2.6.8 and 6.1.1.4'
Se Se -0.0929 2.2259 'International Tables Vol C Tables 4.2.6.8 and 6.1.1.4'
Sn Sn -0.6537 1.4246 'International Tables Vol C Tables 4.2.6.8 and 6.1.1.4'
F F 0.0171 0.0103 'International Tables Vol C Tables 4.2.6.8 and 6.1.1.4'

loop_
_geom_angle_atom_site_label_1
_geom_angle_atom_site_label_2
_geom_angle_atom_site_label_3
_geom_angle
_geom_angle_site_symmetry_1
_geom_angle_site_symmetry_3
O3 Sn1 C9 103.8(3) . .
O3 Sn1 C10 103.3(3) . .
C9 Sn1 C10 152.5(4) . .
O3 Sn1 O2 79.0(2) . .
C9 Sn1 O2 95.3(3) . .
C10 Sn1 O2 94.5(3) . .
O3 Sn1 O4 92.7(2) . .
C9 Sn1 O4 84.8(4) . .
C10 Sn1 O4 89.2(4) . .
O2 Sn1 O4 171.5(2) . .
O3 Sn1 O1 128.1(2) . .
C9 Sn1 O1 82.6(3) . .
C10 Sn1 O1 84.5(3) . .
O2 Sn1 O1 49.1(2) . .
O4 Sn1 O1 139.1(2) . .
O3 Sn2 C12 109.9(3) . .
O3 Sn2 C11 107.5(4) . .
C12 Sn2 C11 140.9(4) . .
O3 Sn2 O3 77.00(19) . 7_565
C12 Sn2 O3 99.4(3) . 7_565
C11 Sn2 O3 99.5(4) . 7_565
O3 Sn2 O5 91.3(2) . .
C12 Sn2 O5 82.5(3) . .
C11 Sn2 O5 85.8(4) . .
O3 Sn2 O5 168.1(2) 7_565 .
O3 Sn2 Sn2 39.78(14) . 7_565
C12 Sn2 Sn2 108.6(3) . 7_565
C11 Sn2 Sn2 107.2(4) . 7_565
O3 Sn2 Sn2 37.23(12) 7_565 7_565
O5 Sn2 Sn2 131.04(18) . 7_565
C15 Se1 C14 99.2(4) . .
C6 Se2 C7 98.5(5) . .
C8 O1 Sn1 81.1(5) . .
C8 O2 Sn1 109.7(5) . .
Sn2 O3 Sn1 134.3(3) . .
Sn2 O3 Sn2 103.00(19) . 7_565
Sn1 O3 Sn2 122.6(2) . 7_565
C13 O4 Sn1 135.4(7) . .
C13 O5 Sn2 135.3(6) . .
C2 C1 C6 119.8(14) . .
C3 C2 C1 119.5(13) . .
F1 C3 C4 126.0(19) . .
F1 C3 C2 112.7(19) . .
C4 C3 C2 121.3(12) . .
C5 C4 C3 120.0(13) . .
C6 C5 C4 124.7(12) . .
C2' C1' C6 117.2(15) . .
C3' C2' C1' 119.0(15) . .
F1' C3' C2' 115(2) . .
F1' C3' C4' 123(2) . .
C2' C3' C4' 121.6(13) . .
C3' C4' C5' 119.5(13) . .
C6 C5' C4' 123.1(13) . .
C5' C6 C1' 112.8(11) . .
C5 C6 C1 112.5(11) . .
C5 C6 Se2 119.0(10) . .
C5' C6 Se2 131.8(11) . .
C1' C6 Se2 111.4(10) . .
C1 C6 Se2 128.3(10) . .
C8 C7 Se2 112.7(6) . .
O1 C8 O2 120.0(8) . .
O1 C8 C7 119.6(9) . .
O2 C8 C7 120.4(9) . .
O5 C13 O4 125.9(8) . .
O5 C13 C14 117.1(8) . .
O4 C13 C14 117.0(9) . .
C13 C14 Se1 111.4(6) . .
C16' C15 C20' 120.0(12) . .
C16 C15 C20 118.0(10) . .
C16' C15 Se1 128.2(11) . .
C16 C15 Se1 114.7(9) . .
C20' C15 Se1 108.7(10) . .
C20 C15 Se1 126.3(9) . .
C15 C16 C17 119.8(11) . .
C18 C17 C16 119.0(12) . .
F2 C18 C19 117.8(16) . .
F2 C18 C17 122.2(16) . .
C19 C18 C17 119.9(11) . .
C20 C19 C18 120.1(11) . .
C19 C20 C15 119.9(11) . .
C15 C16' C17' 118.3(13) . .
C18' C17' C16' 118.2(13) . .
F2' C18' C19' 120(2) . .
F2' C18' C17' 120(2) . .
C19' C18' C17' 120.8(12) . .
C18' C19' C20' 120.3(12) . .
C19' C20' C15 117.9(12) . .

loop_
_geom_bond_atom_site_label_1
_geom_bond_atom_site_label_2
_geom_bond_distance
_geom_bond_site_symmetry_2
Sn1 O3 2.049(4) .
Sn1 C9 2.076(9) .
Sn1 C10 2.097(9) .
Sn1 O2 2.237(6) .
Sn1 O4 2.260(7) .
Sn1 O1 2.831(7) .
Sn2 O3 2.025(5) .
Sn2 C12 2.100(9) .
Sn2 C11 2.100(9) .
Sn2 O3 2.141(5) 7_565
Sn2 O5 2.320(6) .
Sn2 Sn2 3.2611(11) 7_565
Se1 C15 1.912(9) .
Se1 C14 1.941(9) .
Se2 C6 1.850(10) .
Se2 C7 1.943(10) .
F1 C3 1.36(3) .
F2 C18 1.34(2) .
F1' C3' 1.34(3) .
F2' C18' 1.34(3) .
O1 C8 1.252(10) .
O2 C8 1.259(10) .
O3 Sn2 2.141(5) 7_565
O4 C13 1.225(10) .
O5 C13 1.225(10) .
C1 C2 1.380(10) .
C1 C6 1.546(9) .
C2 C3 1.373(9) .
C3 C4 1.371(9) .
C4 C5 1.367(9) .
C5 C6 1.365(9) .
C1' C2' 1.380(10) .
C1' C6 1.544(9) .
C2' C3' 1.372(9) .
C3' C4' 1.374(9) .
C4' C5' 1.374(10) .
C5' C6 1.368(9) .
C7 C8 1.469(12) .
C13 C14 1.490(11) .
C15 C16' 1.376(9) .
C15 C16 1.378(9) .
C15 C20' 1.379(9) .
C15 C20 1.381(9) .
C16 C17 1.379(9) .
C17 C18 1.374(9) .
C18 C19 1.374(9) .
C19 C20 1.373(9) .
C16' C17' 1.381(10) .
C17' C18' 1.375(10) .
C18' C19' 1.373(9) .
C19' C20' 1.376(9) .

loop_
_geom_torsion_atom_site_label_1
_geom_torsion_atom_site_label_2
_geom_torsion_atom_site_label_3
_geom_torsion_atom_site_label_4
_geom_torsion
C6 C1 C2 C3 -13(5)
C1 C2 C3 F1 -172(3)
C1 C2 C3 C4 9(5)
F1 C3 C4 C5 173(3)
C2 C3 C4 C5 -7(5)
C3 C4 C5 C6 11(5)
C6 C1' C2' C3' 25(5)
C1' C2' C3' F1' 173(3)
C1' C2' C3' C4' -14(5)
F1' C3' C4' C5' 180(4)
C2' C3' C4' C5' 7(6)
C3' C4' C5' C6 -13(6)
C4 C5 C6 C1 -14(4)
C4 C5 C6 Se2 170(2)
C4' C5' C6 C1' 23(4)
C4' C5' C6 Se2 178(2)
C2' C1' C6 C5' -28(4)
C2' C1' C6 Se2 171(2)
C2 C1 C6 C5 15(4)
C2 C1 C6 Se2 -170(2)
C7 Se2 C6 C5 90.7(18)
C7 Se2 C6 C5' 113(2)
C7 Se2 C6 C1' -91.6(17)
C7 Se2 C6 C1 -84.3(19)
Sn1 O1 C8 O2 0.2(8)
Sn1 O1 C8 C7 -178.5(8)
Sn1 O2 C8 O1 -0.3(10)
Sn1 O2 C8 C7 178.4(7)
Se2 C7 C8 O1 -65.5(11)
Se2 C7 C8 O2 115.8(9)
Sn2 O5 C13 O4 13.5(17)
Sn2 O5 C13 C14 -163.3(7)
Sn1 O4 C13 O5 15.4(17)
Sn1 O4 C13 C14 -167.7(7)
O5 C13 C14 Se1 -108.8(9)
O4 C13 C14 Se1 74.1(10)
C20 C15 C16 C17 -22(4)
Se1 C15 C16 C17 169(2)
C15 C16 C17 C18 16(4)
C16 C17 C18 F2 175(3)
C16 C17 C18 C19 -3(4)
F2 C18 C19 C20 178(2)
C17 C18 C19 C20 -4(4)
C18 C19 C20 C15 -2(4)
C16 C15 C20 C19 15(3)
Se1 C15 C20 C19 -177.6(16)
C20' C15 C16' C17' 26(5)
Se1 C15 C16' C17' -177(3)
C15 C16' C17' C18' -20(6)
C16' C17' C18' F2' -173(4)
C16' C17' C18' C19' 7(6)
F2' C18' C19' C20' -178(3)
C17' C18' C19' C20' 2(5)
C18' C19' C20' C15 3(5)
C16' C15 C20' C19' -17(4)
Se1 C15 C20' C19' -179(2)
